data_2240212
loop_
_publ_author_name
'Hennings, Erik'
'Schmidt, Horst'
'Voigt, Wolfgang'

_publ_section_title
;
 Crystal structures of ZnCl~2~&#x00B7;2.5H~2~O, ZnCl~2~&#x00B7;3H~2~O and
 ZnCl~2~&#x00B7;4.5H~2~O
;
_journal_issue 12
_journal_name_full 'Acta Crystallographica Section E'
_journal_page_first 515
_journal_page_last 518
_journal_paper_doi 10.1107/S1600536814024738
_journal_volume 70
_journal_year 2014
_chemical_formula_iupac '[Zn (H2 O)6] [Zn Cl4]'
_chemical_formula_moiety 'H12 O6 Zn 2+, Cl4 Zn 2-'
_chemical_formula_sum 'Cl4 H12 O6 Zn2'
_chemical_formula_weight 380.68
_chemical_name_common 'Zinc chloride trihydrate'
_chemical_name_systematic
;
Dexaaquazinc tetrachloridozinc
;
_space_group_crystal_system triclinic
_space_group_IT_number 2
_space_group_name_Hall '-P 1'
_space_group_name_H-M_alt 'P -1'
_symmetry_space_group_name_Hall '-P 1'
_symmetry_space_group_name_H-M 'P -1'
_atom_sites_solution_hydrogens difmap
_audit_creation_method SHELXL-2012
_cell_angle_alpha 90.910(6)
_cell_angle_beta 99.146(6)
_cell_angle_gamma 95.574(6)
_cell_formula_units_Z 2
_cell_length_a 6.4339(5)
_cell_length_b 6.5202(5)
_cell_length_c 14.2769(11)
_cell_measurement_reflns_used 16445
_cell_measurement_temperature 150
_cell_measurement_theta_max 29.7
_cell_measurement_theta_min 2.89
_cell_volume 588.21(8)
_computing_cell_refinement
;
X-AREA (Stoe & Cie, 2009)
;
_computing_data_collection
;
X-AREA (Stoe & Cie, 2009)
;
_computing_data_reduction
;
X-RED (Stoe & Cie, 2009)
;
_computing_molecular_graphics
;
DIAMOND (Brandenburg, 2006)
;
_computing_publication_material
;
publCIF (Westrip, 2010)
;
_computing_structure_refinement
;
SHELXL2012 (Sheldrick, 2008)
;
_computing_structure_solution
;
SHELXS97 (Sheldrick, 2008)
;
_diffrn_ambient_temperature 150
_diffrn_detector_area_resol_mean 6.67
_diffrn_measured_fraction_theta_full 0.991
_diffrn_measured_fraction_theta_max 0.993
_diffrn_measurement_device_type 'Stoe IPDS 2T'
_diffrn_measurement_method 'rotation method'
_diffrn_radiation_type MoK\a
_diffrn_radiation_wavelength 0.71073
_diffrn_reflns_av_R_equivalents 0.0909
_diffrn_reflns_limit_h_max 8
_diffrn_reflns_limit_h_min -8
_diffrn_reflns_limit_k_max 8
_diffrn_reflns_limit_k_min -8
_diffrn_reflns_limit_l_max 19
_diffrn_reflns_limit_l_min 0
_diffrn_reflns_number 13092
_diffrn_reflns_theta_full 25.242
_diffrn_reflns_theta_max 29.516
_diffrn_reflns_theta_min 2.892
_exptl_absorpt_coefficient_mu 4.976
_exptl_absorpt_correction_T_max 0.4411
_exptl_absorpt_correction_T_min 0.0925
_exptl_absorpt_correction_type integration
_exptl_absorpt_process_details
;
(Coppens, 1970)
;
_exptl_crystal_colour colourless
_exptl_crystal_density_diffrn 2.149
_exptl_crystal_density_method 'not measured'
_exptl_crystal_description prism
_exptl_crystal_F_000 376
_exptl_crystal_size_max 0.60
_exptl_crystal_size_mid 0.42
_exptl_crystal_size_min 0.16
_refine_diff_density_max 0.947
_refine_diff_density_min -0.953
_refine_ls_extinction_coef 0.027(3)
_refine_ls_extinction_expression Fc^*^=kFc[1+0.001xFc^2^\l^3^/sin(2\q)]^-1/4^
_refine_ls_extinction_method SHELXL
_refine_ls_goodness_of_fit_ref 1.020
_refine_ls_hydrogen_treatment refall
_refine_ls_matrix_type full
_refine_ls_number_parameters 161
_refine_ls_number_reflns 3239
_refine_ls_number_restraints 18
_refine_ls_restrained_S_all 1.018
_refine_ls_R_factor_all 0.0292
_refine_ls_R_factor_gt 0.0285
_refine_ls_shift/su_max 0.001
_refine_ls_shift/su_mean 0.000
_refine_ls_structure_factor_coef Fsqd
_refine_ls_weighting_details
;
 w=1/[\s^2^(Fo^2^)+(0.0816P)^2^]
 where P=(Fo^2^+2Fc^2^)/3
;
_refine_ls_weighting_scheme calc
_refine_ls_wR_factor_gt 0.0879
_refine_ls_wR_factor_ref 0.0887
_reflns_number_gt 3120
_reflns_number_total 3239
_reflns_threshold_expression I>2\s(I)
_cod_data_source_file wm5081sup1.cif
_cod_data_source_block zncl2_3H2O_150K
_cod_depositor_comments
;

2019-10-28
Formula fixed to values more according to usual
chemical conventions and according to given Z value    miguel
;
_cod_original_formula_sum 'Cl2 H6 O3 Zn'
_cod_database_code 2240212
_cod_database_fobs_code 2240212
_shelx_space_group_comment
;
The symmetry employed for this shelxl refinement is uniquely defined
by the following loop, which should always be used as a source of
symmetry information in preference to the above space-group names.
They are only intended as comments.
;
_shelxl_version_number .000002012

loop_
_space_group_symop_operation_xyz
'x, y, z'
'-x, -y, -z'

loop_
_atom_site_type_symbol
_atom_site_label
_atom_site_fract_x
_atom_site_fract_y
_atom_site_fract_z
_atom_site_U_iso_or_equiv
_atom_site_adp_type
_atom_site_calc_flag
_atom_site_occupancy
Zn Zn1 0.11523(3) 0.89978(3) 0.24118(2) 0.01505(10) Uani d 1
Zn Zn2 0.5000 0.5000 1.0000 0.01412(10) Uani d 1
Zn Zn3 0.5000 0.5000 0.5000 0.01952(10) Uani d 1
Cl Cl4 0.11763(7) 0.54937(6) 0.21964(3) 0.01909(11) Uani d 1
Cl Cl1 0.00446(7) 0.93575(7) 0.38328(3) 0.02259(12) Uani d 1
Cl Cl2 -0.08727(7) 1.02596(6) 0.11685(3) 0.01956(11) Uani d 1
Cl Cl3 0.45614(6) 1.04172(7) 0.25090(3) 0.02155(12) Uani d 1
O O1 0.3849(2) 0.5508(2) 0.85688(10) 0.0202(3) Uani d 1
O O3 0.2012(2) 0.3787(2) 1.01476(10) 0.0220(3) Uani d 1
O O2 0.4233(2) 0.7893(2) 1.04390(10) 0.0218(3) Uani d 1
O O4 0.1902(3) 0.4054(2) 0.43689(13) 0.0338(4) Uani d 1
O O5 0.4216(3) 0.4000(3) 0.63059(11) 0.0316(3) Uani d 1
O O6 0.4103(3) 0.7891(2) 0.53108(12) 0.0330(4) Uani d 1
H H3A 0.153(4) 0.406(4) 1.0635(14) 0.027(7) Uiso d 1
H H1A 0.2554(19) 0.549(5) 0.837(2) 0.031(7) Uiso d 1
H H5A 0.324(6) 0.304(6) 0.631(5) 0.099(19) Uiso d 1
H H5B 0.523(6) 0.365(9) 0.670(3) 0.11(2) Uiso d 1
H H3B 0.158(4) 0.255(2) 1.001(2) 0.028(7) Uiso d 1
H H4B 0.150(6) 0.2781(19) 0.433(3) 0.046(9) Uiso d 1
H H1B 0.444(5) 0.656(4) 0.835(3) 0.052(10) Uiso d 1
H H6B 0.430(6) 0.842(5) 0.5863(12) 0.043(9) Uiso d 1
H H2B 0.469(5) 0.846(5) 1.0973(12) 0.033(8) Uiso d 1
H H4A 0.138(7) 0.443(7) 0.3831(16) 0.068(13) Uiso d 1
H H2A 0.326(5) 0.848(6) 1.012(3) 0.067(12) Uiso d 1
H H6A 0.312(5) 0.856(6) 0.505(3) 0.068(13) Uiso d 1

loop_
_atom_site_aniso_label
_atom_site_aniso_U_11
_atom_site_aniso_U_22
_atom_site_aniso_U_33
_atom_site_aniso_U_12
_atom_site_aniso_U_13
_atom_site_aniso_U_23
Zn1 0.01631(13) 0.01664(13) 0.01182(13) 0.00047(8) 0.00172(8) 0.00148(8)
Zn2 0.01421(15) 0.01364(15) 0.01422(15) 0.00026(10) 0.00197(10) 0.00211(10)
Zn3 0.02499(17) 0.01508(16) 0.01623(16) 0.00053(11) -0.00294(12) 0.00295(11)
Cl4 0.0226(2) 0.01568(19) 0.0180(2) 0.00149(13) 0.00074(14) 0.00044(14)
Cl1 0.0276(2) 0.0269(2) 0.0138(2) -0.00023(16) 0.00716(15) -0.00085(15)
Cl2 0.0214(2) 0.01837(19) 0.0172(2) 0.00167(14) -0.00233(15) 0.00332(14)
Cl3 0.01682(19) 0.0240(2) 0.0227(2) -0.00282(15) 0.00277(15) 0.00254(15)
O1 0.0181(5) 0.0231(6) 0.0185(6) 0.0001(4) 0.0003(5) 0.0057(5)
O3 0.0204(6) 0.0212(6) 0.0243(7) -0.0047(5) 0.0081(5) -0.0033(5)
O2 0.0246(6) 0.0193(6) 0.0205(6) 0.0071(5) -0.0021(5) -0.0003(5)
O4 0.0339(8) 0.0262(7) 0.0336(8) -0.0064(6) -0.0133(7) 0.0092(6)
O5 0.0396(8) 0.0325(8) 0.0208(7) -0.0004(6) 0.0011(6) 0.0091(6)
O6 0.0504(10) 0.0230(7) 0.0246(8) 0.0105(6) -0.0011(7) 0.0001(6)

loop_
_atom_type_symbol
_atom_type_description
_atom_type_scat_dispersion_real
_atom_type_scat_dispersion_imag
_atom_type_scat_source
Zn Zn 0.2839 1.4301 'International Tables Vol C Tables 4.2.6.8 and 6.1.1.4'
Cl Cl 0.1484 0.1585 'International Tables Vol C Tables 4.2.6.8 and 6.1.1.4'
H H 0.0000 0.0000 'International Tables Vol C Tables 4.2.6.8 and 6.1.1.4'
O O 0.0106 0.0060 'International Tables Vol C Tables 4.2.6.8 and 6.1.1.4'

loop_
_geom_angle_atom_site_label_1
_geom_angle_atom_site_label_2
_geom_angle_atom_site_label_3
_geom_angle_site_symmetry_1
_geom_angle_site_symmetry_3
_geom_angle
Cl2 Zn1 Cl1 . . 115.478(19)
Cl2 Zn1 Cl3 . . 109.745(18)
Cl1 Zn1 Cl3 . . 110.036(19)
Cl2 Zn1 Cl4 . . 109.947(18)
Cl1 Zn1 Cl4 . . 104.334(18)
Cl3 Zn1 Cl4 . . 106.860(18)
O3 Zn2 O3 . 2_667 180.0
O3 Zn2 O1 . . 88.54(5)
O3 Zn2 O1 2_667 . 91.46(5)
O3 Zn2 O1 . 2_667 91.46(5)
O3 Zn2 O1 2_667 2_667 88.54(5)
O1 Zn2 O1 . 2_667 180.00(3)
O3 Zn2 O2 . . 88.50(6)
O3 Zn2 O2 2_667 . 91.50(6)
O1 Zn2 O2 . . 92.17(5)
O1 Zn2 O2 2_667 . 87.83(5)
O3 Zn2 O2 . 2_667 91.50(6)
O3 Zn2 O2 2_667 2_667 88.50(6)
O1 Zn2 O2 . 2_667 87.84(5)
O1 Zn2 O2 2_667 2_667 92.16(5)
O2 Zn2 O2 . 2_667 180.0
O4 Zn3 O4 . 2_666 180.0
O4 Zn3 O6 . . 89.91(7)
O4 Zn3 O6 2_666 . 90.09(7)
O4 Zn3 O6 . 2_666 90.09(7)
O4 Zn3 O6 2_666 2_666 89.91(7)
O6 Zn3 O6 . 2_666 180.0
O4 Zn3 O5 . 2_666 91.29(7)
O4 Zn3 O5 2_666 2_666 88.71(7)
O6 Zn3 O5 . 2_666 91.31(7)
O6 Zn3 O5 2_666 2_666 88.69(7)
O4 Zn3 O5 . . 88.71(7)
O4 Zn3 O5 2_666 . 91.29(7)
O6 Zn3 O5 . . 88.69(7)
O6 Zn3 O5 2_666 . 91.31(7)
O5 Zn3 O5 2_666 . 180.00(9)

loop_
_geom_bond_atom_site_label_1
_geom_bond_atom_site_label_2
_geom_bond_site_symmetry_2
_geom_bond_distance
Zn1 Cl2 . 2.2460(5)
Zn1 Cl1 . 2.2706(5)
Zn1 Cl3 . 2.2785(5)
Zn1 Cl4 . 2.3024(5)
Zn2 O3 . 2.0506(13)
Zn2 O3 2_667 2.0506(13)
Zn2 O1 . 2.1027(13)
Zn2 O1 2_667 2.1027(13)
Zn2 O2 . 2.1066(13)
Zn2 O2 2_667 2.1066(13)
Zn3 O4 . 2.0829(16)
Zn3 O4 2_666 2.0829(16)
Zn3 O6 . 2.0852(16)
Zn3 O6 2_666 2.0852(16)
Zn3 O5 2_666 2.1045(16)
Zn3 O5 . 2.1045(16)

loop_
_geom_hbond_atom_site_label_D
_geom_hbond_atom_site_label_H
_geom_hbond_atom_site_label_A
_geom_hbond_site_symmetry_A
_geom_hbond_distance_DH
_geom_hbond_distance_HA
_geom_hbond_distance_DA
_geom_hbond_angle_DHA
O1 H1B Cl3 2_676 0.843(10) 2.423(13) 3.2520(14) 168(4)
O1 H1A Cl4 2_566 0.836(10) 2.427(12) 3.2431(14) 166(3)
O2 H2A Cl2 2_576 0.840(10) 2.412(16) 3.2260(14) 163(4)
O2 H2B Cl3 1_556 0.837(10) 2.538(15) 3.3264(15) 157(3)
O3 H3B Cl2 2_566 0.840(10) 2.422(18) 3.1715(14) 149(3)
O3 H3B Cl2 1_546 0.840(10) 2.81(3) 3.3159(14) 120(2)
O3 H3A Cl4 1_556 0.831(10) 2.454(13) 3.2552(15) 162(3)
O4 H4A Cl4 . 0.838(10) 2.432(19) 3.2307(18) 159(4)
O4 H4B Cl1 1_545 0.843(10) 2.385(13) 3.2114(17) 167(4)
O5 H5B Cl3 2_666 0.838(10) 2.91(5) 3.4565(17) 125(5)
O5 H5B Cl4 2_666 0.838(10) 2.59(3) 3.3527(18) 151(6)
O5 H5A Cl1 2_566 0.842(10) 2.483(14) 3.3159(18) 170(5)
O6 H6A Cl1 . 0.843(10) 2.52(2) 3.3142(18) 158(4)
O6 H6B Cl3 2_676 0.841(10) 2.410(12) 3.2405(17) 169(3)
